data_4038500
loop_
_publ_author_name
'Tong, Zhou'
'Tang, Zhi'
'Au, Chak-Tong'
'Qiu, Renhua'

_publ_section_title
;
 Nickel-Catalyzed Decarbonyloxidation of 3-Aryl
 Benzofuran-2(<i>3H</i>)-ones to 2-Hydroxybenzophenones.
;
_journal_issue 13
_journal_name_full 'The Journal of organic chemistry'
_journal_page_first 8533
_journal_page_last 8543
_journal_paper_doi 10.1021/acs.joc.0c00858
_journal_volume 85
_journal_year 2020
_chemical_formula_moiety 'C13 H9 Cl O2'
_chemical_formula_sum 'C13 H9 Cl O2'
_chemical_formula_weight 232.65
_space_group_crystal_system monoclinic
_space_group_IT_number 14
_space_group_name_Hall '-P 2ybc'
_space_group_name_H-M_alt 'P 1 21/c 1'
_atom_sites_solution_hydrogens geom
_atom_sites_solution_primary dual
_audit_creation_date 2018-05-16
_audit_creation_method
;
Olex2 1.2
(compiled 2018.04.26 svn.r3504 for OlexSys, GUI svn.r5492)
;
_cell_angle_alpha 90
_cell_angle_beta 104.921(6)
_cell_angle_gamma 90
_cell_formula_units_Z 4
_cell_length_a 15.3318(8)
_cell_length_b 5.8627(3)
_cell_length_c 11.9302(7)
_cell_measurement_reflns_used 2193
_cell_measurement_temperature 100.00(10)
_cell_measurement_theta_max 29.0890
_cell_measurement_theta_min 3.4440
_cell_volume 1036.20(10)
_computing_cell_refinement 'CrysAlisPro 1.171.38.43f (Rigaku OD, 2015)'
_computing_data_collection 'CrysAlisPro 1.171.38.43f (Rigaku OD, 2015)'
_computing_data_reduction 'CrysAlisPro 1.171.38.43f (Rigaku OD, 2015)'
_computing_molecular_graphics 'Olex2 (Dolomanov et al., 2009)'
_computing_publication_material 'Olex2 (Dolomanov et al., 2009)'
_computing_structure_refinement 'ShelXL (Sheldrick, 2015)'
_computing_structure_solution 'ShelXT (Sheldrick, 2015)'
_diffrn_ambient_environment N~2~
_diffrn_ambient_temperature 100.00(10)
_diffrn_detector 'CCD plate'
_diffrn_detector_area_resol_mean 5.2684
_diffrn_detector_type AtlasS2
_diffrn_measured_fraction_theta_full 0.999
_diffrn_measured_fraction_theta_max 0.999
_diffrn_measurement_details
;
List of Runs (angles in degrees, time in seconds):

  # Type    Start    End  Width  t~exp~   \w     \q     \k     \f   Frames
--------------------------------------------------------------------------
  1  \w    -35.00  51.00   1.00    1.20    --  -11.59  37.00 120.00   86
  2  \w     -9.00  23.00   1.00    1.20    --  -11.59 -99.00-150.00   32
  3  \w     -1.00  72.00   1.00    1.20    --   11.74  37.00-120.00   73
;
_diffrn_measurement_device 'four-circle diffractometer'
_diffrn_measurement_device_type 'SuperNova, Dual, Cu at zero, AtlasS2'
_diffrn_measurement_method '\w scans'
_diffrn_orient_matrix_type 'CrysAlisPro convention (1999,Acta A55,543-557)'
_diffrn_orient_matrix_UB_11 -0.0061230000
_diffrn_orient_matrix_UB_12 -0.1192966000
_diffrn_orient_matrix_UB_13 -0.0083318000
_diffrn_orient_matrix_UB_21 -0.0473601000
_diffrn_orient_matrix_UB_22 0.0161595000
_diffrn_orient_matrix_UB_23 -0.0188384000
_diffrn_orient_matrix_UB_31 0.0032093000
_diffrn_orient_matrix_UB_32 0.0119333000
_diffrn_orient_matrix_UB_33 -0.0579964000
_diffrn_radiation_monochromator mirror
_diffrn_radiation_probe x-ray
_diffrn_radiation_type MoK\a
_diffrn_radiation_wavelength 0.71073
_diffrn_reflns_av_R_equivalents 0.0257
_diffrn_reflns_av_unetI/netI 0.0377
_diffrn_reflns_Laue_measured_fraction_full 0.999
_diffrn_reflns_Laue_measured_fraction_max 0.999
_diffrn_reflns_limit_h_max 14
_diffrn_reflns_limit_h_min -18
_diffrn_reflns_limit_k_max 6
_diffrn_reflns_limit_k_min -6
_diffrn_reflns_limit_l_max 14
_diffrn_reflns_limit_l_min -13
_diffrn_reflns_number 4160
_diffrn_reflns_point_group_measured_fraction_full 0.999
_diffrn_reflns_point_group_measured_fraction_max 0.999
_diffrn_reflns_theta_full 24.998
_diffrn_reflns_theta_max 24.998
_diffrn_reflns_theta_min 2.750
_diffrn_source 'micro-focus sealed X-ray tube'
_diffrn_source_type 'SuperNova (Mo) X-ray Source'
_exptl_absorpt_coefficient_mu 0.347
_exptl_absorpt_correction_T_max 1.00000
_exptl_absorpt_correction_T_min 0.82321
_exptl_absorpt_correction_type multi-scan
_exptl_absorpt_process_details
;
CrysAlisPro 1.171.38.43f (Rigaku Oxford Diffraction, 2015)
Empirical absorption correction using spherical harmonics,
 implemented in SCALE3 ABSPACK scaling algorithm.
;
_exptl_crystal_colour yellow
_exptl_crystal_colour_primary yellow
_exptl_crystal_density_diffrn 1.491
_exptl_crystal_description block
_exptl_crystal_F_000 480
_exptl_crystal_size_max 0.13
_exptl_crystal_size_mid 0.12
_exptl_crystal_size_min 0.11
_refine_diff_density_max 0.232
_refine_diff_density_min -0.241
_refine_diff_density_rms 0.050
_refine_ls_extinction_method none
_refine_ls_goodness_of_fit_ref 1.067
_refine_ls_hydrogen_treatment constr
_refine_ls_matrix_type full
_refine_ls_number_parameters 146
_refine_ls_number_reflns 1814
_refine_ls_number_restraints 0
_refine_ls_restrained_S_all 1.067
_refine_ls_R_factor_all 0.0407
_refine_ls_R_factor_gt 0.0343
_refine_ls_shift/su_max 0.001
_refine_ls_shift/su_mean 0.000
_refine_ls_structure_factor_coef Fsqd
_refine_ls_weighting_details 'w=1/[\s^2^(Fo^2^)+(0.0393P)^2^+0.2233P] where P=(Fo^2^+2Fc^2^)/3'
_refine_ls_weighting_scheme calc
_refine_ls_wR_factor_gt 0.0824
_refine_ls_wR_factor_ref 0.0871
_reflns_Friedel_coverage 0.000
_reflns_number_gt 1575
_reflns_number_total 1814
_reflns_threshold_expression 'I > 2\s(I)'
_cod_data_source_file jo0c00858_si_002.cif
_cod_data_source_block exp_1468
_cod_depositor_comments 'Adding full bibliography for 4038500.cif.'
_cod_original_cell_volume 1036.19(10)
_cod_database_code 4038500
_shelx_shelxl_version_number 2018/3
_shelx_space_group_comment
;
The symmetry employed for this shelxl refinement is uniquely defined
by the following loop, which should always be used as a source of
symmetry information in preference to the above space-group names.
They are only intended as comments.
;
_reflns_odcompleteness_completeness 99.79
_reflns_odcompleteness_iscentric 1
_reflns_odcompleteness_theta 26.32
_olex2_refinement_description
;
1. Fixed Uiso
 At 1.2 times of:
  All C(H) groups
 At 1.5 times of:
  All O(H) groups
2.a Aromatic/amide H refined with riding coordinates:
 C6(H6), C9(H9), C2(H2), C3(H3), C13(H13), C10(H10), C11(H11), C12(H12)
2.b Idealised tetrahedral OH refined as rotating group:
 O1(H1)
;
_olex2_date_sample_data_collection 2018-05-16
_olex2_submission_special_instructions 'No special instructions were received'
_oxdiff_exptl_absorpt_empirical_details
;
Empirical correction (ABSPACK) includes:
- Absorption correction using spherical harmonics
- Frame scaling
- Detector area scaling
;
_oxdiff_exptl_absorpt_empirical_full_max 1.502
_oxdiff_exptl_absorpt_empirical_full_min 0.705

loop_
_space_group_symop_operation_xyz
'x, y, z'
'-x, y+1/2, -z+1/2'
'-x, -y, -z'
'x, -y-1/2, z-1/2'

loop_
_atom_site_label
_atom_site_type_symbol
_atom_site_fract_x
_atom_site_fract_y
_atom_site_fract_z
_atom_site_U_iso_or_equiv
_atom_site_adp_type
_atom_site_occupancy
_atom_site_site_symmetry_order
_atom_site_calc_flag
_atom_site_refinement_flags_posn
_atom_site_refinement_flags_adp
_atom_site_refinement_flags_occupancy
_atom_site_disorder_assembly
_atom_site_disorder_group
Cl1 Cl 0.92391(3) 0.22080(8) 0.50383(4) 0.02436(17) Uani 1 1 d . . . . .
O1 O 0.79061(9) 1.0181(2) 0.70494(10) 0.0226(3) Uani 1 1 d . . . . .
H1 H 0.757451 1.096081 0.654484 0.034 Uiso 1 1 calc GR . . . .
O2 O 0.69575(8) 1.1169(2) 0.49978(10) 0.0225(3) Uani 1 1 d . . . . .
C6 C 0.81467(11) 0.5859(3) 0.49206(14) 0.0166(4) Uani 1 1 d . . . . .
H6 H 0.794030 0.551263 0.413602 0.020 Uiso 1 1 calc R . . . .
C5 C 0.78041(11) 0.7763(3) 0.53740(14) 0.0155(4) Uani 1 1 d . . . . .
C8 C 0.66383(11) 0.8587(3) 0.34407(14) 0.0162(4) Uani 1 1 d . . . . .
C4 C 0.81526(12) 0.8286(3) 0.65644(15) 0.0175(4) Uani 1 1 d . . . . .
C7 C 0.71319(11) 0.9288(3) 0.46416(15) 0.0173(4) Uani 1 1 d . . . . .
C9 C 0.62083(11) 0.6488(3) 0.32143(15) 0.0176(4) Uani 1 1 d . . . . .
H9 H 0.626482 0.541878 0.380467 0.021 Uiso 1 1 calc R . . . .
C2 C 0.90871(12) 0.4944(3) 0.68160(15) 0.0210(4) Uani 1 1 d . . . . .
H2 H 0.950064 0.397289 0.729412 0.025 Uiso 1 1 calc R . . . .
C1 C 0.87861(12) 0.4501(3) 0.56305(15) 0.0189(4) Uani 1 1 d . . . . .
C3 C 0.87677(12) 0.6827(3) 0.72734(15) 0.0210(4) Uani 1 1 d . . . . .
H3 H 0.896584 0.712467 0.806412 0.025 Uiso 1 1 calc R . . . .
C13 C 0.65621(11) 1.0170(3) 0.25475(14) 0.0184(4) Uani 1 1 d . . . . .
H13 H 0.683963 1.158700 0.270123 0.022 Uiso 1 1 calc R . . . .
C10 C 0.56928(11) 0.5993(3) 0.21000(15) 0.0191(4) Uani 1 1 d . . . . .
H10 H 0.538803 0.460987 0.194831 0.023 Uiso 1 1 calc R . . . .
C11 C 0.56343(12) 0.7566(3) 0.12162(15) 0.0213(5) Uani 1 1 d . . . . .
H11 H 0.529561 0.722752 0.046923 0.026 Uiso 1 1 calc R . . . .
C12 C 0.60768(12) 0.9636(3) 0.14394(15) 0.0207(4) Uani 1 1 d . . . . .
H12 H 0.604635 1.066952 0.083932 0.025 Uiso 1 1 calc R . . . .

loop_
_atom_site_aniso_label
_atom_site_aniso_U_11
_atom_site_aniso_U_22
_atom_site_aniso_U_33
_atom_site_aniso_U_23
_atom_site_aniso_U_13
_atom_site_aniso_U_12
Cl1 0.0224(3) 0.0197(3) 0.0294(3) -0.0012(2) 0.0039(2) 0.0055(2)
O1 0.0260(7) 0.0215(8) 0.0189(6) -0.0027(6) 0.0035(6) 0.0029(6)
O2 0.0256(7) 0.0175(8) 0.0232(7) -0.0020(6) 0.0042(6) 0.0032(6)
C6 0.0159(9) 0.0178(11) 0.0156(8) -0.0001(8) 0.0031(7) -0.0046(8)
C5 0.0147(9) 0.0154(10) 0.0159(8) 0.0012(7) 0.0033(7) -0.0027(8)
C8 0.0127(8) 0.0162(10) 0.0197(9) 0.0002(8) 0.0040(7) 0.0032(8)
C4 0.0170(9) 0.0176(11) 0.0194(9) -0.0022(8) 0.0073(7) -0.0054(8)
C7 0.0171(9) 0.0160(11) 0.0203(9) 0.0022(8) 0.0078(7) -0.0019(8)
C9 0.0176(9) 0.0158(11) 0.0199(9) 0.0033(8) 0.0054(8) 0.0028(8)
C2 0.0156(9) 0.0244(12) 0.0216(9) 0.0064(8) 0.0023(7) 0.0009(8)
C1 0.0175(9) 0.0157(11) 0.0242(9) -0.0001(8) 0.0065(8) -0.0010(8)
C3 0.0180(10) 0.0281(12) 0.0151(9) 0.0011(8) 0.0006(8) -0.0034(9)
C13 0.0180(9) 0.0145(11) 0.0232(9) 0.0028(8) 0.0062(7) 0.0029(8)
C10 0.0145(9) 0.0166(11) 0.0245(9) -0.0035(8) 0.0017(8) 0.0009(8)
C11 0.0177(9) 0.0256(12) 0.0184(9) -0.0021(8) 0.0006(8) 0.0059(8)
C12 0.0216(9) 0.0213(12) 0.0188(9) 0.0062(8) 0.0043(8) 0.0069(8)

loop_
_atom_type_symbol
_atom_type_description
_atom_type_scat_dispersion_real
_atom_type_scat_dispersion_imag
_atom_type_scat_source
C C 0.0033 0.0016 'International Tables Vol C Tables 4.2.6.8 and 6.1.1.4'
H H 0.0000 0.0000 'International Tables Vol C Tables 4.2.6.8 and 6.1.1.4'
Cl Cl 0.1484 0.1585 'International Tables Vol C Tables 4.2.6.8 and 6.1.1.4'
O O 0.0106 0.0060 'International Tables Vol C Tables 4.2.6.8 and 6.1.1.4'

loop_
_geom_angle_atom_site_label_1
_geom_angle_atom_site_label_2
_geom_angle_atom_site_label_3
_geom_angle
_geom_angle_site_symmetry_1
_geom_angle_site_symmetry_3
_geom_angle_publ_flag
C1 C6 C5 120.21(16) . . ?
C6 C5 C4 118.55(16) . . ?
C6 C5 C7 122.04(15) . . ?
C4 C5 C7 119.33(17) . . ?
C9 C8 C7 121.84(16) . . ?
C9 C8 C13 119.89(17) . . ?
C13 C8 C7 118.12(17) . . ?
O1 C4 C5 122.20(16) . . ?
O1 C4 C3 117.84(15) . . ?
C3 C4 C5 119.96(17) . . ?
O2 C7 C5 121.27(16) . . ?
O2 C7 C8 118.28(16) . . ?
C5 C7 C8 120.44(17) . . ?
C8 C9 C10 119.67(17) . . ?
C3 C2 C1 119.51(17) . . ?
C6 C1 Cl1 119.51(14) . . ?
C6 C1 C2 121.02(17) . . ?
C2 C1 Cl1 119.46(14) . . ?
C2 C3 C4 120.54(16) . . ?
C12 C13 C8 120.06(18) . . ?
C11 C10 C9 119.84(18) . . ?
C12 C11 C10 120.34(17) . . ?
C13 C12 C11 120.14(17) . . ?

loop_
_geom_bond_atom_site_label_1
_geom_bond_atom_site_label_2
_geom_bond_distance
_geom_bond_site_symmetry_2
_geom_bond_publ_flag
Cl1 C1 1.7441(19) . ?
O1 C4 1.350(2) . ?
O2 C7 1.236(2) . ?
C6 C5 1.400(3) . ?
C6 C1 1.373(3) . ?
C5 C4 1.416(2) . ?
C5 C7 1.470(3) . ?
C8 C7 1.495(2) . ?
C8 C9 1.390(3) . ?
C8 C13 1.395(2) . ?
C4 C3 1.388(3) . ?
C9 C10 1.391(2) . ?
C2 C1 1.394(2) . ?
C2 C3 1.377(3) . ?
C13 C12 1.376(2) . ?
C10 C11 1.386(3) . ?
C11 C12 1.382(3) . ?
